data_2242268
loop_
_publ_author_name
'Piccialli, Vincenzo'
'Tuzi, Angela'
'Centore, Roberto'

_publ_section_title
;
 Pseudosymmetry and high <i>Z</i>' structures: the case of
 <i>rac</i>-(2<i>R</i>,2'<i>R</i>,5'<i>S</i>)-2-methyl-5'-[(1<i>R</i>,2<i>R</i>,5<i>S</i>,5'<i>S</i>)-1,4,4,5'-tetramethyldihydro-3'<i>H</i>-3,8-dioxaspiro[bicyclo[3.2.1]octane-2,2'-furan]-5'-yl]-3,4,1',2',3',4'-hexahydro-[2,2'-bifuran]-5(2<i>H</i>)-one
;
_journal_coeditor_code ZQ2238
_journal_issue 9
_journal_name_full 'Acta Crystallographica Section E'
_journal_page_first 1282
_journal_page_last 1286
_journal_paper_doi 10.1107/S2056989017010805
_journal_volume 73
_journal_year 2017
_chemical_formula_iupac 'C22 H34 O6'
_chemical_formula_moiety 'C22 H34 O6'
_chemical_formula_sum 'C22 H34 O6'
_chemical_formula_weight 394.49
_chemical_name_systematic
<i>rac</i>-(2<i>R</i>,2'<i>R</i>,5'<i>S</i>)-2-Methyl-5'-[(1<i>R</i>,2<i>R</i>,5<i>S</i>,5'<i>S</i>)-1,4,4,5'-tetramethyldihydro-3'<i>H</i>-3,8-dioxaspiro[bicyclo[3.2.1]octane-2,2'-furan]-5'-yl]-3,4,1',2',3',4'-hexahydro-[2,2'-bifuran]-5(2<i>H</i>)-one
_space_group_crystal_system triclinic
_space_group_IT_number 2
_space_group_name_Hall '-P 1'
_space_group_name_H-M_alt 'P -1'
_symmetry_space_group_name_Hall '-P 1'
_symmetry_space_group_name_H-M 'P -1'
_atom_sites_solution_hydrogens geom
_atom_sites_solution_primary direct
_atom_sites_solution_secondary difmap
_audit_creation_method SHELXL-2016/6
_cell_angle_alpha 72.878(10)
_cell_angle_beta 82.765(15)
_cell_angle_gamma 77.051(14)
_cell_formula_units_Z 8
_cell_length_a 13.709(2)
_cell_length_b 14.198(2)
_cell_length_c 23.339(2)
_cell_measurement_reflns_used 132
_cell_measurement_temperature 173(2)
_cell_measurement_theta_max 22.9
_cell_measurement_theta_min 3.0
_cell_volume 4222.2(10)
_computing_cell_refinement
;
DIRAX/LSQ (Duisenberg <i>et al.</i>, 2000)
;
_computing_data_collection
;
<i>COLLECT</i> (Nonius, 1999)
;
_computing_data_reduction
;
EvalCCD (Duisenberg <i>et al.</i>, 2003)
;
_computing_molecular_graphics
;
ORTEP-3 for Windows (Farrugia, 2012) and
Mercury (Macrae <i>et al.</i>, 2006)
;
_computing_publication_material
;
WinGX (Farrugia, 2012)
;
_computing_structure_refinement
;
SHELXL2016 (Sheldrick, 2015)
;
_computing_structure_solution
;
SIR97 (Altomare <i>et al.</i>, 1999)
;
_diffrn_ambient_temperature 173(2)
_diffrn_detector_area_resol_mean 9
_diffrn_measured_fraction_theta_full 0.992
_diffrn_measured_fraction_theta_max 0.982
_diffrn_measurement_device 'four-circle diffractometer'
_diffrn_measurement_device_type 'Bruker--Nonius KappaCCD'
_diffrn_measurement_method
;
CCD rotation images, thick slices
;
_diffrn_radiation_monochromator graphite
_diffrn_radiation_source 'normal-focus sealed tube'
_diffrn_radiation_type MoK\a
_diffrn_radiation_wavelength 0.71073
_diffrn_reflns_av_R_equivalents 0.0649
_diffrn_reflns_limit_h_max 16
_diffrn_reflns_limit_h_min -17
_diffrn_reflns_limit_k_max 18
_diffrn_reflns_limit_k_min -18
_diffrn_reflns_limit_l_max 25
_diffrn_reflns_limit_l_min -30
_diffrn_reflns_number 57303
_diffrn_reflns_theta_full 25.242
_diffrn_reflns_theta_max 27.500
_diffrn_reflns_theta_min 3.002
_exptl_absorpt_coefficient_mu 0.089
_exptl_absorpt_correction_T_max 0.958
_exptl_absorpt_correction_T_min 0.938
_exptl_absorpt_correction_type multi-scan
_exptl_absorpt_process_details
;
(<i>SADABS</i>; Bruker, 2001)
;
_exptl_crystal_colour colourless
_exptl_crystal_density_diffrn 1.241
_exptl_crystal_description prism
_exptl_crystal_F_000 1712
_exptl_crystal_size_max 0.500
_exptl_crystal_size_mid 0.370
_exptl_crystal_size_min 0.250
_refine_diff_density_max 0.436
_refine_diff_density_min -0.326
_refine_ls_extinction_method none
_refine_ls_goodness_of_fit_ref 1.025
_refine_ls_hydrogen_treatment constr
_refine_ls_matrix_type full
_refine_ls_number_parameters 1058
_refine_ls_number_reflns 19079
_refine_ls_number_restraints 52
_refine_ls_restrained_S_all 1.024
_refine_ls_R_factor_all 0.1745
_refine_ls_R_factor_gt 0.0667
_refine_ls_shift/su_max 0.000
_refine_ls_shift/su_mean 0.000
_refine_ls_structure_factor_coef Fsqd
_refine_ls_weighting_details 'w=1/[\s^2^(Fo^2^)+(0.0520P)^2^+1.6298P] where P=(Fo^2^+2Fc^2^)/3'
_refine_ls_weighting_scheme calc
_refine_ls_wR_factor_gt 0.1256
_refine_ls_wR_factor_ref 0.1569
_reflns_number_gt 8893
_reflns_number_total 19079
_reflns_threshold_expression 'I > 2\s(I)'
_cod_data_source_file zq2238sup1.cif
_cod_data_source_block I
_cod_original_cell_volume 4222.2(11)
_cod_database_code 2242268
_shelx_space_group_comment
;
The symmetry employed for this shelxl refinement is uniquely defined
by the following loop, which should always be used as a source of
symmetry information in preference to the above space-group names.
They are only intended as comments.
;
_shelx_estimated_absorpt_t_min 0.957
_shelx_estimated_absorpt_t_max 0.978

loop_
_space_group_symop_operation_xyz
'x, y, z'
'-x, -y, -z'

loop_
_atom_site_type_symbol
_atom_site_label
_atom_site_fract_x
_atom_site_fract_y
_atom_site_fract_z
_atom_site_U_iso_or_equiv
_atom_site_adp_type
_atom_site_calc_flag
_atom_site_occupancy
_atom_site_disorder_assembly
_atom_site_disorder_group
C C1A 0.1868(2) -0.1356(2) 0.32673(12) 0.0385(7) Uani d 1 . .
C C2A 0.2631(2) -0.2133(2) 0.30641(14) 0.0530(9) Uani d 1 . .
H H2A1 0.259973 -0.204806 0.262989 0.064 Uiso calc 1 . .
H H2A2 0.252890 -0.281628 0.329035 0.064 Uiso calc 1 . .
C C3A 0.3614(2) -0.1965(2) 0.31902(14) 0.0496(8) Uani d 1 . .
H H3A1 0.412875 -0.205398 0.286261 0.060 Uiso calc 1 . .
H H3A2 0.385264 -0.243833 0.357347 0.060 Uiso calc 1 . .
C C4A 0.33930(19) -0.0889(2) 0.32283(12) 0.0354(7) Uani d 1 . .
C C5A 0.3626(2) -0.0131(2) 0.26344(12) 0.0374(7) Uani d 1 . .
H H5A 0.436757 -0.026007 0.253902 0.045 Uiso calc 1 A 1
C C6A 0.3274(2) 0.0972(2) 0.26096(11) 0.0440(8) Uani d 0.306(9) B 1
H H6A1 0.268358 0.106618 0.289304 0.053 Uiso calc 0.306(9) B 1
H H6A2 0.381493 0.124215 0.271191 0.053 Uiso calc 0.306(9) B 1
C C7A 0.3004(12) 0.1487(3) 0.1969(3) 0.0475(16) Uani d 0.306(9) B 1
H H7A1 0.239067 0.201481 0.195408 0.057 Uiso calc 0.306(9) B 1
H H7A2 0.355835 0.179401 0.172874 0.057 Uiso calc 0.306(9) B 1
C C8A 0.28292(19) 0.06497(18) 0.17423(11) 0.0350(7) Uani d 0.306(9) B 1
H H8A 0.337775 0.062960 0.141763 0.042 Uiso d 0.306(9) B 1
C C6Y 0.3274(2) 0.0972(2) 0.26096(11) 0.0440(8) Uani d 0.694(9) B 2
H H6Y1 0.296235 0.105201 0.300304 0.053 Uiso calc 0.694(9) B 2
H H6Y2 0.383933 0.133295 0.249263 0.053 Uiso calc 0.694(9) B 2
C C7Y 0.2514(4) 0.1354(3) 0.2137(2) 0.0478(15) Uani d 0.694(9) B 2
H H7Y1 0.253742 0.205539 0.190428 0.057 Uiso calc 0.694(9) B 2
H H7Y2 0.182743 0.132266 0.232198 0.057 Uiso calc 0.694(9) B 2
C C8Y 0.28292(19) 0.06497(18) 0.17423(11) 0.0350(7) Uani d 0.694(9) B 2
H H8Y 0.339853 0.085558 0.144014 0.042 Uiso d 0.694(9) B 2
C C10A 0.1145(9) 0.0695(12) 0.1927(5) 0.0571(14) Uani d 0.236(13) B 3
H H10A 0.082579 0.009999 0.205802 0.069 Uiso calc 0.236(13) B 3
H H10B 0.144030 0.075562 0.227704 0.069 Uiso calc 0.236(13) B 3
C C11A 0.0374(12) 0.1630(12) 0.16835(18) 0.0570(14) Uani d 0.236(13) B 3
H H11A 0.041369 0.217227 0.186110 0.068 Uiso calc 0.236(13) B 3
H H11B -0.031278 0.148801 0.176677 0.068 Uiso calc 0.236(13) B 3
C C10Y 0.0985(2) 0.0392(5) 0.1794(2) 0.0570(14) Uani d 0.764(13) B 4
H H10W 0.108748 0.014745 0.222946 0.068 Uiso calc 0.764(13) B 4
H H10Z 0.071587 -0.010892 0.167486 0.068 Uiso calc 0.764(13) B 4
C C11Y 0.0283(4) 0.1404(5) 0.16451(15) 0.0569(14) Uani d 0.764(13) B 4
H H11W 0.032847 0.178862 0.192933 0.068 Uiso calc 0.764(13) B 4
H H11Z -0.041977 0.132859 0.165520 0.068 Uiso calc 0.764(13) B 4
C C9A 0.19546(18) 0.0575(2) 0.14357(12) 0.0434(8) Uani d 1 . .
C C12A 0.0652(2) 0.1915(2) 0.10166(10) 0.0414(7) Uani d 1 . .
C C13A 0.0459(2) 0.3066(2) 0.07821(12) 0.0417(7) Uani d 1 . .
C C14A -0.0665(2) 0.3506(3) 0.07832(14) 0.0617(10) Uani d 1 . .
H H14A -0.103815 0.307985 0.111048 0.074 Uiso calc 1 . .
H H14B -0.080387 0.419396 0.083241 0.074 Uiso calc 1 . .
C C15A -0.0950(2) 0.3520(3) 0.01711(14) 0.0659(10) Uani d 1 . .
H H15A -0.121228 0.421467 -0.006724 0.079 Uiso calc 1 . .
H H15B -0.146274 0.310710 0.021317 0.079 Uiso calc 1 . .
C C16A 0.0033(2) 0.3071(2) -0.01210(13) 0.0446(8) Uani d 1 . .
H H16A 0.006303 0.339186 -0.056441 0.054 Uiso calc 1 . .
C C17A 0.0239(2) 0.1937(2) 0.00080(13) 0.0486(8) Uani d 1 . .
C C18A -0.0575(3) 0.1569(3) -0.02122(17) 0.0789(12) Uani d 1 . .
H H18A -0.038742 0.083958 -0.014637 0.118 Uiso calc 1 . .
H H18B -0.064244 0.189812 -0.064180 0.118 Uiso calc 1 . .
H H18C -0.121453 0.173531 0.001074 0.118 Uiso calc 1 . .
C C19A 0.1258(3) 0.1552(2) -0.02619(14) 0.0599(9) Uani d 1 . .
H H19A 0.177334 0.178654 -0.011499 0.090 Uiso calc 1 . .
H H19B 0.126693 0.180510 -0.070073 0.090 Uiso calc 1 . .
H H19C 0.139455 0.081567 -0.014485 0.090 Uiso calc 1 . .
C C20A 0.1028(3) 0.3543(2) 0.10965(15) 0.0609(9) Uani d 1 . .
H H20A 0.174683 0.326574 0.105689 0.091 Uiso calc 1 . .
H H20B 0.080011 0.340221 0.152297 0.091 Uiso calc 1 . .
H H20C 0.090500 0.427177 0.091374 0.091 Uiso calc 1 . .
C C21A 0.2313(4) -0.0238(3) 0.10951(18) 0.0958(15) Uani d 1 . .
H H21A 0.175728 -0.028151 0.088459 0.144 Uiso calc 1 . .
H H21B 0.254314 -0.088870 0.138200 0.144 Uiso calc 1 . .
H H21C 0.286717 -0.005734 0.080305 0.144 Uiso calc 1 . .
C C22A 0.3893(3) -0.0750(3) 0.37312(14) 0.0646(10) Uani d 1 . .
H H22A 0.363696 -0.007061 0.377364 0.097 Uiso calc 1 . .
H H22B 0.462003 -0.084616 0.363827 0.097 Uiso calc 1 . .
H H22C 0.374706 -0.124469 0.410773 0.097 Uiso calc 1 . .
C C1B 0.4756(2) 0.3466(3) -0.18165(12) 0.0492(8) Uani d 1 . .
C C2B 0.4330(2) 0.2585(2) -0.18156(13) 0.0506(8) Uani d 1 . .
H H2B1 0.454435 0.200366 -0.146885 0.061 Uiso calc 1 . .
H H2B2 0.454168 0.238327 -0.219103 0.061 Uiso calc 1 . .
C C3B 0.3201(2) 0.2961(2) -0.17680(13) 0.0426(7) Uani d 1 . .
H H3B1 0.286657 0.243797 -0.148792 0.051 Uiso calc 1 . .
H H3B2 0.292116 0.314855 -0.216616 0.051 Uiso calc 1 . .
C C4B 0.3061(2) 0.3875(2) -0.15308(12) 0.0364(7) Uani d 1 . .
C C5B 0.2899(2) 0.3621(2) -0.08511(12) 0.0378(7) Uani d 1 . .
H H5B 0.222272 0.344360 -0.072958 0.045 Uiso calc 1 . .
C C6B 0.3002(3) 0.4416(2) -0.05548(14) 0.0597(10) Uani d 1 . .
H H6B1 0.340607 0.488884 -0.082299 0.072 Uiso calc 1 . .
H H6B2 0.233413 0.480278 -0.046332 0.072 Uiso calc 1 . .
C C7B 0.3505(2) 0.3868(2) -0.00005(14) 0.0532(9) Uani d 1 . .
H H7B1 0.305090 0.394304 0.035506 0.064 Uiso calc 1 . .
H H7B2 0.411366 0.412646 0.001109 0.064 Uiso calc 1 . .
C C8B 0.37856(19) 0.27638(19) -0.00052(11) 0.0324(6) Uani d 1 . .
H H8B 0.330605 0.238563 0.027951 0.039 Uiso calc 1 . .
C C9B 0.48522(19) 0.22082(19) 0.01340(11) 0.0305(6) Uani d 1 . .
C C10B 0.5671(2) 0.2792(2) -0.01944(12) 0.0468(8) Uani d 1 . .
H H10D 0.622555 0.235276 -0.036352 0.056 Uiso calc 1 . .
H H10E 0.539272 0.337417 -0.052468 0.056 Uiso calc 1 . .
C C11B 0.6037(2) 0.3141(2) 0.02845(12) 0.0417(7) Uani d 1 . .
H H11C 0.676326 0.314590 0.021685 0.050 Uiso calc 1 . .
H H11D 0.566513 0.382138 0.029285 0.050 Uiso calc 1 . .
C C12B 0.58132(19) 0.23567(19) 0.08594(11) 0.0312(6) Uani d 1 . .
C C13B 0.56715(19) 0.26748(19) 0.14441(11) 0.0324(6) Uani d 1 . .
C C14B 0.6639(2) 0.2933(2) 0.15682(13) 0.0421(7) Uani d 1 . .
H H14C 0.701643 0.321095 0.118835 0.051 Uiso calc 1 . .
H H14D 0.648925 0.342652 0.180681 0.051 Uiso calc 1 . .
C C15B 0.7225(2) 0.1930(2) 0.19216(13) 0.0430(7) Uani d 1 . .
H H15C 0.734307 0.195512 0.232637 0.052 Uiso calc 1 . .
H H15D 0.787948 0.174521 0.170839 0.052 Uiso calc 1 . .
C C16B 0.65518(19) 0.1188(2) 0.19629(12) 0.0357(7) Uani d 1 . .
H H16B 0.661685 0.065476 0.235476 0.043 Uiso calc 1 . .
C C17B 0.6726(2) 0.0712(2) 0.14429(12) 0.0365(7) Uani d 1 . .
C C18B 0.7790(2) 0.0116(2) 0.13886(14) 0.0546(9) Uani d 1 . .
H H18D 0.785557 -0.018108 0.105288 0.082 Uiso calc 1 . .
H H18E 0.793117 -0.041907 0.176184 0.082 Uiso calc 1 . .
H H18F 0.826782 0.056560 0.131630 0.082 Uiso calc 1 . .
C C19B 0.5978(2) 0.0038(2) 0.15013(14) 0.0502(8) Uani d 1 . .
H H19D 0.529427 0.043207 0.151349 0.075 Uiso calc 1 . .
H H19E 0.607359 -0.051172 0.187221 0.075 Uiso calc 1 . .
H H19F 0.608449 -0.024086 0.115585 0.075 Uiso calc 1 . .
C C20B 0.4746(2) 0.3481(2) 0.14775(14) 0.0492(8) Uani d 1 . .
H H20D 0.415475 0.326304 0.140509 0.074 Uiso calc 1 . .
H H20E 0.482502 0.410736 0.117211 0.074 Uiso calc 1 . .
H H20F 0.466193 0.359419 0.187687 0.074 Uiso calc 1 . .
C C21B 0.5027(2) 0.1174(2) 0.00401(13) 0.0508(8) Uani d 1 . .
H H21D 0.570004 0.080800 0.015648 0.076 Uiso calc 1 . .
H H21E 0.496883 0.123711 -0.038428 0.076 Uiso calc 1 . .
H H21F 0.452588 0.080718 0.028729 0.076 Uiso calc 1 . .
C C22B 0.2252(2) 0.4739(2) -0.18264(13) 0.0527(9) Uani d 1 . .
H H22D 0.223262 0.531721 -0.167363 0.079 Uiso calc 1 . .
H H22E 0.160075 0.453431 -0.173431 0.079 Uiso calc 1 . .
H H22F 0.240083 0.492636 -0.226239 0.079 Uiso calc 1 . .
C C1C 0.0283(2) 0.6706(2) 0.18597(12) 0.0414(7) Uani d 1 . .
C C2C 0.0875(2) 0.7326(2) 0.20448(13) 0.0427(7) Uani d 1 . .
H H2C1 0.083942 0.718580 0.248744 0.051 Uiso calc 1 . .
H H2C2 0.062465 0.805227 0.186626 0.051 Uiso calc 1 . .
C C3C 0.1939(2) 0.7000(2) 0.18031(13) 0.0380(7) Uani d 1 . .
H H3C1 0.243035 0.696850 0.208794 0.046 Uiso calc 1 . .
H H3C2 0.208888 0.747075 0.141117 0.046 Uiso calc 1 . .
C C4C 0.19635(19) 0.5958(2) 0.17344(12) 0.0320(6) Uani d 1 . .
C C5C 0.22903(19) 0.5119(2) 0.22866(12) 0.0338(7) Uani d 1 . .
H H5C 0.299597 0.511944 0.235443 0.041 Uiso calc 1 . .
C C6C 0.2222(2) 0.4072(2) 0.22795(14) 0.0534(9) Uani d 1 . .
H H6C1 0.162670 0.408577 0.207457 0.064 Uiso calc 1 . .
H H6C2 0.283155 0.375405 0.207796 0.064 Uiso calc 1 . .
C C7C 0.2130(2) 0.3527(2) 0.29386(14) 0.0571(9) Uani d 1 . .
H H7C1 0.279982 0.320901 0.309375 0.069 Uiso calc 1 . .
H H7C2 0.172697 0.300105 0.300832 0.069 Uiso calc 1 . .
C C8C 0.16093(19) 0.43333(19) 0.32405(12) 0.0332(7) Uani d 1 . .
H H8C 0.200955 0.428135 0.358226 0.040 Uiso calc 1 . .
C C9C 0.05220(19) 0.43183(19) 0.34820(12) 0.0325(6) Uani d 1 . .
C C10C -0.0189(2) 0.4321(2) 0.30422(14) 0.0555(9) Uani d 1 . .
H H10F 0.014494 0.442531 0.263312 0.067 Uiso calc 1 . .
H H10G -0.078271 0.486899 0.303517 0.067 Uiso calc 1 . .
C C11C -0.0501(2) 0.3319(2) 0.32427(12) 0.0448(8) Uani d 1 . .
H H11E -0.012089 0.286666 0.300466 0.054 Uiso calc 1 . .
H H11F -0.122699 0.339720 0.320292 0.054 Uiso calc 1 . .
C C12C -0.02518(19) 0.29144(19) 0.38989(11) 0.0311(6) Uani d 1 . .
C C13C 0.0059(2) 0.1767(2) 0.41399(11) 0.0359(7) Uani d 1 . .
C C14C -0.0818(2) 0.1254(2) 0.41442(13) 0.0468(8) Uani d 1 . .
H H14E -0.127127 0.165935 0.382353 0.056 Uiso calc 1 . .
H H14F -0.056973 0.057635 0.408538 0.056 Uiso calc 1 . .
C C15C -0.1361(2) 0.1186(2) 0.47678(13) 0.0449(8) Uani d 1 . .
H H15E -0.207589 0.152163 0.473550 0.054 Uiso calc 1 . .
H H15F -0.131831 0.047791 0.500877 0.054 Uiso calc 1 . .
C C16C -0.07903(19) 0.1736(2) 0.50414(12) 0.0347(7) Uani d 1 . .
H H16C -0.078992 0.144051 0.548684 0.042 Uiso calc 1 . .
C C17C -0.11614(19) 0.28712(19) 0.48896(11) 0.0327(6) Uani d 1 . .
C C18C -0.0526(2) 0.3350(2) 0.51683(12) 0.0417(7) Uani d 1 . .
H H18G 0.018312 0.314523 0.504915 0.063 Uiso calc 1 . .
H H18H -0.062768 0.313065 0.560702 0.063 Uiso calc 1 . .
H H18I -0.072469 0.408385 0.502846 0.063 Uiso calc 1 . .
C C19C -0.2261(2) 0.3160(2) 0.50934(14) 0.0487(8) Uani d 1 . .
H H19G -0.244050 0.388808 0.503547 0.073 Uiso calc 1 . .
H H19H -0.236748 0.281295 0.551955 0.073 Uiso calc 1 . .
H H19I -0.268168 0.296348 0.485605 0.073 Uiso calc 1 . .
C C20C 0.1034(2) 0.1333(2) 0.38366(14) 0.0536(9) Uani d 1 . .
H H20G 0.156149 0.168023 0.386359 0.080 Uiso calc 1 . .
H H20H 0.093713 0.142375 0.341334 0.080 Uiso calc 1 . .
H H20I 0.123066 0.061412 0.403774 0.080 Uiso calc 1 . .
C C21C 0.0165(3) 0.5165(2) 0.37882(16) 0.0657(10) Uani d 1 . .
H H21G -0.050697 0.512393 0.398259 0.099 Uiso calc 1 . .
H H21H 0.014274 0.581633 0.348699 0.099 Uiso calc 1 . .
H H21I 0.063009 0.509610 0.409091 0.099 Uiso calc 1 . .
C C22C 0.2586(2) 0.5767(2) 0.11794(12) 0.0464(8) Uani d 1 . .
H H22G 0.250160 0.513054 0.112777 0.070 Uiso calc 1 . .
H H22H 0.329514 0.573183 0.122667 0.070 Uiso calc 1 . .
H H22I 0.236470 0.631668 0.082561 0.070 Uiso calc 1 . .
C C1D 0.2932(2) 0.1876(2) 0.68680(12) 0.0398(7) Uani d 1 . .
C C2D 0.1954(2) 0.2611(2) 0.68290(13) 0.0431(7) Uani d 1 . .
H H2D1 0.196832 0.319092 0.646896 0.052 Uiso calc 1 . .
H H2D2 0.180066 0.286005 0.719076 0.052 Uiso calc 1 . .
C C3D 0.1188(2) 0.2012(2) 0.67864(12) 0.0393(7) Uani d 1 . .
H H3D1 0.069307 0.242097 0.649058 0.047 Uiso calc 1 . .
H H3D2 0.082797 0.178370 0.718155 0.047 Uiso calc 1 . .
C C4D 0.18073(18) 0.11127(19) 0.65821(11) 0.0306(6) Uani d 1 . .
C C5D 0.18832(19) 0.12934(18) 0.59030(11) 0.0305(6) Uani d 1 . .
H H5D 0.121489 0.130307 0.576964 0.037 Uiso calc 1 . .
C C6D 0.2681(2) 0.0571(2) 0.56448(12) 0.0382(7) Uani d 1 . .
H H6D1 0.327780 0.033252 0.588605 0.046 Uiso calc 1 . .
H H6D2 0.241797 -0.001727 0.563266 0.046 Uiso calc 1 . .
C C7D 0.2938(2) 0.1189(2) 0.50161(12) 0.0420(7) Uani d 1 . .
H H7D1 0.258215 0.104617 0.471680 0.050 Uiso calc 1 . .
H H7D2 0.366863 0.103822 0.491382 0.050 Uiso calc 1 . .
C C8D 0.25913(19) 0.22884(19) 0.50289(11) 0.0302(6) Uani d 1 . .
H H8D 0.205822 0.262273 0.473797 0.036 Uiso calc 1 . .
C C9D 0.33869(19) 0.29360(19) 0.49047(11) 0.0299(6) Uani d 1 . .
C C10D 0.43078(19) 0.2442(2) 0.52723(12) 0.0388(7) Uani d 1 . .
H H10H 0.418163 0.183793 0.559213 0.047 Uiso calc 1 . .
H H10I 0.448472 0.291782 0.545976 0.047 Uiso calc 1 . .
C C11D 0.51483(19) 0.2156(2) 0.48180(11) 0.0374(7) Uani d 1 . .
H H11G 0.580130 0.224380 0.491195 0.045 Uiso calc 1 . .
H H11H 0.520548 0.145148 0.481240 0.045 Uiso calc 1 . .
C C12D 0.48164(18) 0.28854(19) 0.42232(11) 0.0296(6) Uani d 1 . .
C C13D 0.5210(2) 0.25438(19) 0.36537(11) 0.0332(7) Uani d 1 . .
C C14D 0.6361(2) 0.2378(2) 0.35804(13) 0.0456(8) Uani d 1 . .
H H14G 0.663718 0.187675 0.335382 0.055 Uiso calc 1 . .
H H14H 0.665408 0.214440 0.397671 0.055 Uiso calc 1 . .
C C15D 0.6579(2) 0.3418(2) 0.32287(14) 0.0479(8) Uani d 1 . .
H H15G 0.696848 0.366585 0.346308 0.058 Uiso calc 1 . .
H H15H 0.695279 0.339750 0.283966 0.058 Uiso calc 1 . .
C C16D 0.5536(2) 0.4073(2) 0.31351(12) 0.0405(7) Uani d 1 . .
H H16D 0.553083 0.458963 0.273669 0.049 Uiso calc 1 . .
C C17D 0.5108(2) 0.4578(2) 0.36347(13) 0.0404(7) Uani d 1 . .
C C18D 0.5752(2) 0.5278(2) 0.37062(15) 0.0592(9) Uani d 1 . .
H H18J 0.543709 0.559902 0.402013 0.089 Uiso calc 1 . .
H H18K 0.581337 0.579435 0.332535 0.089 Uiso calc 1 . .
H H18L 0.641975 0.488926 0.381914 0.089 Uiso calc 1 . .
C C19D 0.4044(2) 0.5160(2) 0.35213(14) 0.0498(8) Uani d 1 . .
H H19J 0.362463 0.470582 0.348718 0.075 Uiso calc 1 . .
H H19K 0.404850 0.570259 0.314737 0.075 Uiso calc 1 . .
H H19L 0.377332 0.544613 0.385615 0.075 Uiso calc 1 . .
C C20D 0.4788(2) 0.1671(2) 0.36103(13) 0.0440(8) Uani d 1 . .
H H20J 0.405394 0.183664 0.365222 0.066 Uiso calc 1 . .
H H20K 0.503446 0.107120 0.393123 0.066 Uiso calc 1 . .
H H20L 0.500230 0.154165 0.321925 0.066 Uiso calc 1 . .
C C21D 0.2919(2) 0.3975(2) 0.49753(13) 0.0437(7) Uani d 1 . .
H H21J 0.343170 0.438942 0.488317 0.066 Uiso calc 1 . .
H H21K 0.264031 0.391590 0.538935 0.066 Uiso calc 1 . .
H H21L 0.238161 0.428959 0.469878 0.066 Uiso calc 1 . .
C C22D 0.1456(2) 0.0137(2) 0.68931(12) 0.0416(7) Uani d 1 . .
H H22J 0.190698 -0.041602 0.676548 0.062 Uiso calc 1 . .
H H22K 0.077384 0.018935 0.678559 0.062 Uiso calc 1 . .
H H22L 0.146088 0.000594 0.732919 0.062 Uiso calc 1 . .
O O1A 0.23110(13) -0.06762(13) 0.33770(8) 0.0365(5) Uani d 1 . .
O O2A 0.31488(13) -0.02972(13) 0.21708(8) 0.0387(5) Uani d 1 . .
O O3A 0.17068(12) 0.15433(13) 0.09896(7) 0.0349(5) Uani d 1 . .
O O4A 0.07830(14) 0.33320(13) 0.01515(8) 0.0403(5) Uani d 1 . .
O O5A 0.01713(14) 0.15112(15) 0.06549(9) 0.0518(6) Uani d 1 . .
O O6A 0.09722(16) -0.12853(18) 0.33498(10) 0.0674(7) Uani d 1 . .
O O1B 0.40236(15) 0.42114(15) -0.16971(8) 0.0452(5) Uani d 1 . .
O O2B 0.36471(13) 0.27671(12) -0.06046(7) 0.0339(4) Uani d 1 . .
O O3B 0.49111(12) 0.21154(12) 0.07695(7) 0.0304(4) Uani d 1 . .
O O4B 0.55606(13) 0.18001(13) 0.19357(8) 0.0367(5) Uani d 1 . .
O O5B 0.66391(12) 0.15248(13) 0.08878(7) 0.0344(4) Uani d 1 . .
O O6B 0.56108(17) 0.3572(2) -0.19166(10) 0.0772(8) Uani d 1 . .
O O1C 0.09137(13) 0.59730(14) 0.16562(8) 0.0388(5) Uani d 1 . .
O O2C 0.16517(13) 0.52856(12) 0.28005(7) 0.0331(4) Uani d 1 . .
O O3C 0.05591(12) 0.33612(12) 0.39349(7) 0.0299(4) Uani d 1 . .
O O4C 0.02136(13) 0.15488(12) 0.47703(7) 0.0350(4) Uani d 1 . .
O O5C -0.11309(12) 0.32704(12) 0.42397(7) 0.0329(4) Uani d 1 . .
O O6C -0.06097(16) 0.68048(17) 0.18648(10) 0.0639(6) Uani d 1 . .
O O1D 0.28161(12) 0.10150(14) 0.67671(8) 0.0352(5) Uani d 1 . .
O O2D 0.21528(12) 0.22575(12) 0.56301(7) 0.0331(4) Uani d 1 . .
O O3D 0.37532(12) 0.30237(12) 0.42818(7) 0.0294(4) Uani d 1 . .
O O4D 0.51448(13) 0.37898(13) 0.41994(8) 0.0368(5) Uani d 1 . .
O O5D 0.49112(13) 0.33788(13) 0.31422(7) 0.0372(5) Uani d 1 . .
O O6D 0.37341(16) 0.19660(17) 0.69788(9) 0.0562(6) Uani d 1 . .

loop_
_atom_site_aniso_label
_atom_site_aniso_U_11
_atom_site_aniso_U_22
_atom_site_aniso_U_33
_atom_site_aniso_U_12
_atom_site_aniso_U_13
_atom_site_aniso_U_23
C1A 0.0334(18) 0.0439(19) 0.0296(16) -0.0088(15) -0.0077(13) 0.0061(14)
C2A 0.079(3) 0.0385(19) 0.0424(19) -0.0107(17) -0.0058(17) -0.0129(15)
C3A 0.0412(19) 0.0433(19) 0.0465(19) 0.0076(15) 0.0068(15) -0.0010(15)
C4A 0.0246(15) 0.0374(17) 0.0350(17) 0.0027(12) -0.0054(12) -0.0014(13)
C5A 0.0262(16) 0.0485(19) 0.0325(17) -0.0045(13) -0.0077(12) -0.0035(14)
C6A 0.0500(19) 0.0409(18) 0.0410(18) -0.0148(14) -0.0147(14) -0.0018(14)
C7A 0.045(4) 0.035(2) 0.067(3) -0.012(3) -0.035(3) -0.005(2)
C8A 0.0330(16) 0.0339(16) 0.0315(16) -0.0058(12) -0.0050(13) 0.0017(13)
C6Y 0.0500(19) 0.0409(18) 0.0410(18) -0.0148(14) -0.0147(14) -0.0018(14)
C7Y 0.046(3) 0.035(2) 0.066(3) -0.011(2) -0.034(3) -0.005(2)
C8Y 0.0330(16) 0.0339(16) 0.0315(16) -0.0058(12) -0.0050(13) 0.0017(13)
C10A 0.0392(18) 0.077(3) 0.0436(17) -0.0289(16) -0.0147(14) 0.0194(17)
C11A 0.0392(18) 0.077(3) 0.0434(17) -0.0286(16) -0.0144(14) 0.0190(17)
C10Y 0.0393(17) 0.077(3) 0.0436(17) -0.0293(15) -0.0149(13) 0.0196(16)
C11Y 0.0391(17) 0.077(3) 0.0432(17) -0.0283(15) -0.0141(13) 0.0187(16)
C9A 0.0461(19) 0.0359(17) 0.0416(18) -0.0127(14) -0.0150(14) 0.0078(15)
C12A 0.0297(17) 0.058(2) 0.0289(16) -0.0106(14) -0.0072(13) 0.0038(15)
C13A 0.0407(18) 0.0478(19) 0.0301(17) -0.0012(14) -0.0072(13) -0.0044(14)
C14A 0.046(2) 0.080(3) 0.042(2) 0.0147(17) -0.0088(15) -0.0080(18)
C15A 0.051(2) 0.081(3) 0.054(2) 0.0073(18) -0.0184(17) -0.0082(19)
C16A 0.049(2) 0.0465(19) 0.0328(17) -0.0064(15) -0.0144(14) 0.0004(14)
C17A 0.056(2) 0.046(2) 0.0408(19) -0.0146(16) -0.0194(16) 0.0014(15)
C18A 0.098(3) 0.065(2) 0.078(3) -0.030(2) -0.054(2) 0.004(2)
C19A 0.087(3) 0.046(2) 0.046(2) -0.0029(18) -0.0196(18) -0.0137(16)
C20A 0.078(3) 0.048(2) 0.058(2) 0.0036(18) -0.0280(18) -0.0194(17)
C21A 0.164(4) 0.041(2) 0.088(3) -0.007(2) -0.068(3) -0.013(2)
C22A 0.068(2) 0.075(2) 0.044(2) -0.0219(19) -0.0301(17) 0.0096(18)
C1B 0.041(2) 0.075(2) 0.0243(17) -0.0205(19) -0.0005(14) 0.0033(16)
C2B 0.046(2) 0.073(2) 0.0369(18) -0.0143(17) 0.0040(14) -0.0223(17)
C3B 0.0445(19) 0.056(2) 0.0344(17) -0.0196(15) -0.0058(13) -0.0154(15)
C4B 0.0348(17) 0.0428(17) 0.0342(17) -0.0168(14) -0.0045(13) -0.0069(14)
C5B 0.0363(17) 0.0389(17) 0.0357(17) -0.0046(13) -0.0068(13) -0.0066(14)
C6B 0.092(3) 0.0417(19) 0.042(2) 0.0097(18) -0.0229(18) -0.0152(16)
C7B 0.056(2) 0.0436(19) 0.061(2) 0.0117(15) -0.0263(17) -0.0228(17)
C8B 0.0378(17) 0.0336(16) 0.0258(15) -0.0084(13) -0.0014(12) -0.0072(12)
C9B 0.0339(16) 0.0318(15) 0.0237(15) -0.0053(12) 0.0015(12) -0.0068(12)
C10B 0.0386(18) 0.069(2) 0.0283(17) -0.0197(16) 0.0004(13) -0.0003(15)
C11B 0.0363(17) 0.0444(18) 0.0392(18) -0.0151(14) -0.0031(13) 0.0017(14)
C12B 0.0257(15) 0.0306(15) 0.0339(16) -0.0059(12) -0.0012(12) -0.0039(13)
C13B 0.0355(16) 0.0284(15) 0.0305(16) -0.0027(12) -0.0036(12) -0.0059(13)
C14B 0.0424(18) 0.0413(18) 0.0451(18) -0.0069(14) -0.0117(14) -0.0130(15)
C15B 0.0383(18) 0.0451(18) 0.0437(18) -0.0004(14) -0.0114(14) -0.0117(15)
C16B 0.0354(17) 0.0340(16) 0.0305(16) 0.0022(13) -0.0040(12) -0.0038(13)
C17B 0.0376(17) 0.0311(16) 0.0340(17) 0.0007(13) -0.0043(13) -0.0033(13)
C18B 0.051(2) 0.053(2) 0.053(2) 0.0160(16) -0.0129(16) -0.0182(17)
C19B 0.063(2) 0.0321(17) 0.049(2) -0.0045(15) -0.0137(16) -0.0007(15)
C20B 0.050(2) 0.0448(19) 0.052(2) 0.0099(15) -0.0115(15) -0.0225(16)
C21B 0.069(2) 0.0379(18) 0.0423(19) 0.0086(15) -0.0119(16) -0.0175(15)
C22B 0.053(2) 0.057(2) 0.0443(19) -0.0081(16) -0.0203(15) -0.0024(16)
C1C 0.0346(19) 0.050(2) 0.0304(17) -0.0059(15) -0.0018(14) 0.0009(15)
C2C 0.0441(19) 0.0368(17) 0.0436(18) -0.0068(14) -0.0006(14) -0.0074(14)
C3C 0.0395(18) 0.0374(17) 0.0393(17) -0.0136(13) -0.0010(13) -0.0100(14)
C4C 0.0268(15) 0.0397(17) 0.0330(16) -0.0136(12) 0.0014(12) -0.0115(13)
C5C 0.0264(15) 0.0382(17) 0.0339(16) -0.0078(12) 0.0055(12) -0.0075(13)
C6C 0.063(2) 0.0353(18) 0.056(2) -0.0119(15) 0.0277(17) -0.0155(16)
C7C 0.049(2) 0.0345(18) 0.068(2) 0.0028(15) 0.0178(17) -0.0013(17)
C8C 0.0307(16) 0.0355(16) 0.0299(16) -0.0087(12) -0.0056(12) -0.0007(13)
C9C 0.0301(16) 0.0262(15) 0.0351(16) -0.0044(12) -0.0015(12) -0.0005(13)
C10C 0.0436(19) 0.067(2) 0.047(2) -0.0250(16) -0.0222(15) 0.0174(17)
C11C 0.058(2) 0.0448(19) 0.0329(17) -0.0125(15) -0.0084(14) -0.0084(14)
C12C 0.0311(16) 0.0330(16) 0.0297(16) -0.0070(12) -0.0042(12) -0.0081(13)
C13C 0.0475(18) 0.0329(16) 0.0262(16) -0.0072(13) 0.0020(13) -0.0090(13)
C14C 0.068(2) 0.0372(18) 0.0397(18) -0.0227(16) -0.0023(15) -0.0084(14)
C15C 0.054(2) 0.0357(17) 0.0430(19) -0.0162(15) -0.0030(15) -0.0027(14)
C16C 0.0342(17) 0.0364(17) 0.0267(15) -0.0038(13) 0.0031(12) -0.0029(13)
C17C 0.0309(16) 0.0353(16) 0.0287(16) -0.0056(12) 0.0009(12) -0.0058(13)
C18C 0.0491(19) 0.0435(18) 0.0331(17) -0.0088(14) 0.0019(13) -0.0134(14)
C19C 0.0397(18) 0.0480(19) 0.052(2) -0.0050(14) 0.0067(15) -0.0102(16)
C20C 0.071(2) 0.0324(17) 0.049(2) -0.0006(16) 0.0126(17) -0.0123(15)
C21C 0.080(3) 0.0372(19) 0.070(2) -0.0110(17) 0.0275(19) -0.0123(18)
C22C 0.0497(19) 0.054(2) 0.0369(18) -0.0201(15) 0.0136(14) -0.0144(15)
C1D 0.0393(19) 0.055(2) 0.0273(16) -0.0129(15) -0.0019(13) -0.0114(14)
C2D 0.0441(19) 0.0486(19) 0.0405(18) -0.0070(15) -0.0030(14) -0.0196(15)
C3D 0.0324(17) 0.0464(18) 0.0352(17) 0.0005(14) -0.0030(13) -0.0112(14)
C4D 0.0232(15) 0.0360(16) 0.0291(16) -0.0018(12) -0.0064(11) -0.0048(13)
C5D 0.0295(15) 0.0283(15) 0.0316(16) -0.0060(12) -0.0070(12) -0.0028(12)
C6D 0.0415(18) 0.0335(16) 0.0409(18) -0.0077(13) -0.0011(13) -0.0125(14)
C7D 0.0481(19) 0.0395(18) 0.0404(18) -0.0142(14) 0.0066(14) -0.0137(14)
C8D 0.0318(16) 0.0335(16) 0.0239(15) -0.0055(12) -0.0019(12) -0.0068(12)
C9D 0.0326(16) 0.0317(15) 0.0222(15) -0.0015(12) -0.0033(11) -0.0053(12)
C10D 0.0354(17) 0.0498(18) 0.0302(16) -0.0062(14) -0.0090(13) -0.0082(14)
C11D 0.0306(16) 0.0411(17) 0.0350(17) -0.0058(13) -0.0112(13) 0.0006(13)
C12D 0.0271(16) 0.0297(15) 0.0301(16) -0.0046(12) -0.0059(12) -0.0044(12)
C13D 0.0377(17) 0.0298(15) 0.0277(16) -0.0026(12) -0.0053(12) -0.0027(13)
C14D 0.0383(18) 0.0500(19) 0.0400(18) -0.0009(14) 0.0024(14) -0.0076(15)
C15D 0.0408(19) 0.055(2) 0.0472(19) -0.0134(15) 0.0043(14) -0.0131(16)
C16D 0.0458(19) 0.0404(17) 0.0338(17) -0.0181(15) -0.0030(13) -0.0004(14)
C17D 0.0474(19) 0.0312(16) 0.0396(18) -0.0126(14) -0.0051(14) -0.0008(14)
C18D 0.067(2) 0.050(2) 0.067(2) -0.0293(18) 0.0009(18) -0.0152(18)
C19D 0.056(2) 0.0313(17) 0.051(2) -0.0022(15) -0.0039(16) 0.0006(15)
C20D 0.054(2) 0.0362(17) 0.0419(18) -0.0054(14) -0.0007(14) -0.0149(15)
C21D 0.052(2) 0.0385(18) 0.0402(18) -0.0074(14) 0.0008(14) -0.0126(14)
C22D 0.0400(18) 0.0423(18) 0.0371(17) -0.0075(14) -0.0031(13) -0.0029(14)
O1A 0.0297(11) 0.0381(11) 0.0368(11) 0.0005(9) 0.0019(8) -0.0099(9)
O2A 0.0457(12) 0.0323(11) 0.0314(11) 0.0019(9) -0.0116(9) -0.0020(9)
O3A 0.0309(11) 0.0348(11) 0.0329(11) -0.0072(8) -0.0074(8) 0.0030(9)
O4A 0.0459(12) 0.0387(11) 0.0320(11) -0.0100(9) -0.0052(9) -0.0009(9)
O5A 0.0504(13) 0.0557(13) 0.0436(13) -0.0246(11) -0.0220(10) 0.0132(10)
O6A 0.0361(14) 0.0854(18) 0.0640(16) -0.0196(12) -0.0130(11) 0.0144(13)
O1B 0.0462(13) 0.0499(13) 0.0387(12) -0.0257(11) -0.0087(10) 0.0033(10)
O2B 0.0418(11) 0.0318(10) 0.0267(10) -0.0033(9) -0.0064(8) -0.0070(8)
O3B 0.0297(10) 0.0327(10) 0.0267(10) -0.0075(8) -0.0019(8) -0.0041(8)
O4B 0.0345(11) 0.0405(11) 0.0292(11) -0.0024(9) 0.0023(8) -0.0059(9)
O5B 0.0305(11) 0.0365(11) 0.0295(11) 0.0018(8) 0.0010(8) -0.0064(9)
O6B 0.0413(15) 0.114(2) 0.0636(16) -0.0334(14) 0.0026(12) 0.0048(14)
O1C 0.0365(12) 0.0531(13) 0.0313(11) -0.0197(10) -0.0018(9) -0.0102(10)
O2C 0.0386(11) 0.0322(11) 0.0277(10) -0.0112(8) 0.0005(8) -0.0051(9)
O3C 0.0310(10) 0.0281(10) 0.0277(10) -0.0058(8) -0.0036(8) -0.0026(8)
O4C 0.0365(11) 0.0332(11) 0.0295(11) -0.0005(8) 0.0011(8) -0.0060(8)
O5C 0.0307(11) 0.0327(11) 0.0307(11) -0.0037(8) -0.0031(8) -0.0035(8)
O6C 0.0324(13) 0.0878(18) 0.0617(15) -0.0113(12) -0.0046(11) -0.0053(13)
O1D 0.0251(10) 0.0434(12) 0.0341(11) -0.0013(8) -0.0085(8) -0.0076(9)
O2D 0.0364(11) 0.0305(10) 0.0291(11) -0.0044(8) 0.0009(8) -0.0062(8)
O3D 0.0271(10) 0.0328(10) 0.0259(10) -0.0029(8) -0.0055(8) -0.0052(8)
O4D 0.0427(12) 0.0372(11) 0.0325(11) -0.0155(9) -0.0073(8) -0.0047(9)
O5D 0.0470(12) 0.0345(11) 0.0283(11) -0.0096(9) -0.0072(9) -0.0026(9)
O6D 0.0405(13) 0.0847(17) 0.0534(14) -0.0198(12) -0.0081(10) -0.0263(12)

loop_
_atom_type_symbol
_atom_type_description
_atom_type_scat_dispersion_real
_atom_type_scat_dispersion_imag
_atom_type_scat_source
C C 0.0033 0.0016 'International Tables Vol C Tables 4.2.6.8 and 6.1.1.4'
H H 0.0000 0.0000 'International Tables Vol C Tables 4.2.6.8 and 6.1.1.4'
O O 0.0106 0.0060 'International Tables Vol C Tables 4.2.6.8 and 6.1.1.4'

loop_
_geom_angle_atom_site_label_1
_geom_angle_atom_site_label_2
_geom_angle_atom_site_label_3
_geom_angle
_geom_angle_publ_flag
O6A C1A O1A 120.1(3) no
O6A C1A C2A 129.5(3) no
O1A C1A C2A 110.4(2) no
C1A C2A C3A 104.5(2) no
C1A C2A H2A1 110.8 no
C3A C2A H2A1 110.8 no
C1A C2A H2A2 110.8 no
C3A C2A H2A2 110.8 no
H2A1 C2A H2A2 108.9 no
C2A C3A C4A 104.5(2) no
C2A C3A H3A1 110.8 no
C4A C3A H3A1 110.8 no
C2A C3A H3A2 110.8 no
C4A C3A H3A2 110.8 no
H3A1 C3A H3A2 108.9 no
O1A C4A C22A 106.6(2) no
O1A C4A C3A 104.3(2) no
C22A C4A C3A 113.5(2) no
O1A C4A C5A 108.36(19) no
C22A C4A C5A 110.1(2) no
C3A C4A C5A 113.4(2) no
O2A C5A C6Y 106.56(19) no
O2A C5A C6A 106.56(19) no
O2A C5A C4A 108.2(2) no
C6Y C5A C4A 116.4(2) no
C6A C5A C4A 116.4(2) no
O2A C5A H5A 108.5 no
C6A C5A H5A 108.5 no
C4A C5A H5A 108.5 no
C7A C6A C5A 105.0(3) no
C7A C6A H6A1 110.7 no
C5A C6A H6A1 110.7 no
C7A C6A H6A2 110.7 no
C5A C6A H6A2 110.7 no
H6A1 C6A H6A2 108.8 no
C8A C7A C6A 104.0(2) no
C8A C7A H7A1 111.0 no
C6A C7A H7A1 111.0 no
C8A C7A H7A2 111.0 no
C6A C7A H7A2 111.0 no
H7A1 C7A H7A2 109.0 no
O2A C8A C9A 108.5(2) no
O2A C8A C7A 109.4(2) no
C9A C8A C7A 130.7(5) no
O2A C8A H8A 101.1 no
C9A C8A H8A 101.1 no
C7A C8A H8A 101.4 no
C7Y C6Y C5A 103.9(2) no
C7Y C6Y H6Y1 111.0 no
C5A C6Y H6Y1 111.0 no
C7Y C6Y H6Y2 111.0 no
C5A C6Y H6Y2 111.0 no
H6Y1 C6Y H6Y2 109.0 no
C6Y C7Y C8Y 103.9(2) no
C6Y C7Y H7Y1 111.0 no
C8Y C7Y H7Y1 111.0 no
C6Y C7Y H7Y2 111.0 no
C8Y C7Y H7Y2 111.0 no
H7Y1 C7Y H7Y2 109.0 no
O2A C8Y C9A 108.5(2) no
O2A C8Y C7Y 102.2(2) no
C9A C8Y C7Y 111.8(2) no
O2A C8Y H8Y 111.7 no
C9A C8Y H8Y 111.5 no
C7Y C8Y H8Y 110.9 no
C11A C10A C9A 108.5(8) no
C11A C10A H10A 110.0 no
C9A C10A H10A 110.0 no
C11A C10A H10B 110.0 no
C9A C10A H10B 110.0 no
H10A C10A H10B 108.4 no
C10A C11A C12A 103.6(8) no
C10A C11A H11A 111.0 no
C12A C11A H11A 111.0 no
C10A C11A H11B 111.0 no
C12A C11A H11B 111.0 no
H11A C11A H11B 109.0 no
C9A C10Y C11Y 104.7(3) no
C9A C10Y H10W 110.8 no
C11Y C10Y H10W 110.8 no
C9A C10Y H10Z 110.8 no
C11Y C10Y H10Z 110.8 no
H10W C10Y H10Z 108.9 no
C10Y C11Y C12A 103.4(3) no
C10Y C11Y H11W 111.1 no
C12A C11Y H11W 111.1 no
C10Y C11Y H11Z 111.1 no
C12A C11Y H11Z 111.1 no
H11W C11Y H11Z 109.0 no
O3A C9A C8A 105.2(2) no
O3A C9A C8Y 105.2(2) no
O3A C9A C10Y 106.1(2) no
O3A C9A C10A 101.2(6) no
O3A C9A C21A 107.7(2) no
C8A C9A C21A 108.5(2) no
C8Y C9A C21A 108.5(2) no
C10Y C9A C21A 108.5(4) no
C10A C9A C21A 133.0(8) no
O3A C12A O5A 110.3(2) no
O3A C12A C11A 102.6(6) no
O5A C12A C11A 116.6(8) no
O3A C12A C11Y 105.1(2) no
O5A C12A C11Y 102.0(3) no
O3A C12A C13A 108.5(2) no
O5A C12A C13A 109.8(2) no
C11A C12A C13A 108.6(7) no
C11Y C12A C13A 120.8(3) no
O4A C13A C20A 107.6(2) no
O4A C13A C14A 103.2(2) no
C20A C13A C14A 113.1(3) no
O4A C13A C12A 108.3(2) no
C20A C13A C12A 113.1(2) no
C14A C13A C12A 110.9(2) no
C15A C14A C13A 104.0(2) no
C15A C14A H14A 111.0 no
C13A C14A H14A 111.0 no
C15A C14A H14B 111.0 no
C13A C14A H14B 111.0 no
H14A C14A H14B 109.0 no
C14A C15A C16A 103.7(2) no
C14A C15A H15A 111.0 no
C16A C15A H15A 111.0 no
C14A C15A H15B 111.0 no
C16A C15A H15B 111.0 no
H15A C15A H15B 109.0 no
O4A C16A C17A 107.8(2) no
O4A C16A C15A 103.4(2) no
C17A C16A C15A 114.8(3) no
O4A C16A H16A 110.2 no
C17A C16A H16A 110.2 no
C15A C16A H16A 110.2 no
O5A C17A C19A 111.0(2) no
O5A C17A C16A 108.0(2) no
C19A C17A C16A 111.2(3) no
O5A C17A C18A 104.1(2) no
C19A C17A C18A 110.2(3) no
C16A C17A C18A 112.2(2) no
C17A C18A H18A 109.5 no
C17A C18A H18B 109.5 no
H18A C18A H18B 109.5 no
C17A C18A H18C 109.5 no
H18A C18A H18C 109.5 no
H18B C18A H18C 109.5 no
C17A C19A H19A 109.5 no
C17A C19A H19B 109.5 no
H19A C19A H19B 109.5 no
C17A C19A H19C 109.5 no
H19A C19A H19C 109.5 no
H19B C19A H19C 109.5 no
C13A C20A H20A 109.5 no
C13A C20A H20B 109.5 no
H20A C20A H20B 109.5 no
C13A C20A H20C 109.5 no
H20A C20A H20C 109.5 no
H20B C20A H20C 109.5 no
C9A C21A H21A 109.5 no
C9A C21A H21B 109.5 no
H21A C21A H21B 109.5 no
C9A C21A H21C 109.5 no
H21A C21A H21C 109.5 no
H21B C21A H21C 109.5 no
C4A C22A H22A 109.5 no
C4A C22A H22B 109.5 no
H22A C22A H22B 109.5 no
C4A C22A H22C 109.5 no
H22A C22A H22C 109.5 no
H22B C22A H22C 109.5 no
O6B C1B O1B 120.6(3) no
O6B C1B C2B 128.6(3) no
O1B C1B C2B 110.8(3) no
C1B C2B C3B 104.0(3) no
C1B C2B H2B1 111.0 no
C3B C2B H2B1 111.0 no
C1B C2B H2B2 111.0 no
C3B C2B H2B2 111.0 no
H2B1 C2B H2B2 109.0 no
C2B C3B C4B 105.0(2) no
C2B C3B H3B1 110.7 no
C4B C3B H3B1 110.7 no
C2B C3B H3B2 110.7 no
C4B C3B H3B2 110.7 no
H3B1 C3B H3B2 108.8 no
O1B C4B C22B 107.3(2) no
O1B C4B C5B 107.5(2) no
C22B C4B C5B 110.8(2) no
O1B C4B C3B 104.1(2) no
C22B C4B C3B 113.7(2) no
C5B C4B C3B 112.9(2) no
O2B C5B C4B 107.8(2) no
O2B C5B C6B 104.9(2) no
C4B C5B C6B 117.1(2) no
O2B C5B H5B 108.9 no
C4B C5B H5B 108.9 no
C6B C5B H5B 108.9 no
C7B C6B C5B 106.0(2) no
C7B C6B H6B1 110.5 no
C5B C6B H6B1 110.5 no
C7B C6B H6B2 110.5 no
C5B C6B H6B2 110.5 no
H6B1 C6B H6B2 108.7 no
C6B C7B C8B 106.3(2) no
C6B C7B H7B1 110.5 no
C8B C7B H7B1 110.5 no
C6B C7B H7B2 110.5 no
C8B C7B H7B2 110.5 no
H7B1 C7B H7B2 108.7 no
O2B C8B C9B 107.1(2) no
O2B C8B C7B 105.3(2) no
C9B C8B C7B 117.6(2) no
O2B C8B H8B 108.8 no
C9B C8B H8B 108.8 no
C7B C8B H8B 108.8 no
O3B C9B C21B 109.5(2) no
O3B C9B C8B 104.74(19) no
C21B C9B C8B 110.2(2) no
O3B C9B C10B 105.0(2) no
C21B C9B C10B 112.3(2) no
C8B C9B C10B 114.6(2) no
C11B C10B C9B 105.0(2) no
C11B C10B H10D 110.8 no
C9B C10B H10D 110.8 no
C11B C10B H10E 110.8 no
C9B C10B H10E 110.8 no
H10D C10B H10E 108.8 no
C12B C11B C10B 102.6(2) no
C12B C11B H11C 111.2 no
C10B C11B H11C 111.2 no
C12B C11B H11D 111.2 no
C10B C11B H11D 111.2 no
H11C C11B H11D 109.2 no
O3B C12B O5B 111.6(2) no
O3B C12B C11B 104.71(19) no
O5B C12B C11B 104.8(2) no
O3B C12B C13B 108.4(2) no
O5B C12B C13B 110.5(2) no
C11B C12B C13B 116.8(2) no
O4B C13B C20B 107.3(2) no
O4B C13B C14B 103.10(19) no
C20B C13B C14B 113.6(2) no
O4B C13B C12B 107.6(2) no
C20B C13B C12B 113.8(2) no
C14B C13B C12B 110.6(2) no
C15B C14B C13B 103.9(2) no
C15B C14B H14C 111.0 no
C13B C14B H14C 111.0 no
C15B C14B H14D 111.0 no
C13B C14B H14D 111.0 no
H14C C14B H14D 109.0 no
C14B C15B C16B 103.9(2) no
C14B C15B H15C 111.0 no
C16B C15B H15C 111.0 no
C14B C15B H15D 111.0 no
C16B C15B H15D 111.0 no
H15C C15B H15D 109.0 no
O4B C16B C17B 107.9(2) no
O4B C16B C15B 103.4(2) no
C17B C16B C15B 114.4(2) no
O4B C16B H16B 110.3 no
C17B C16B H16B 110.3 no
C15B C16B H16B 110.3 no
O5B C17B C19B 111.7(2) no
O5B C17B C18B 104.2(2) no
C19B C17B C18B 109.6(2) no
O5B C17B C16B 107.5(2) no
C19B C17B C16B 110.6(2) no
C18B C17B C16B 113.0(2) no
C17B C18B H18D 109.5 no
C17B C18B H18E 109.5 no
H18D C18B H18E 109.5 no
C17B C18B H18F 109.5 no
H18D C18B H18F 109.5 no
H18E C18B H18F 109.5 no
C17B C19B H19D 109.5 no
C17B C19B H19E 109.5 no
H19D C19B H19E 109.5 no
C17B C19B H19F 109.5 no
H19D C19B H19F 109.5 no
H19E C19B H19F 109.5 no
C13B C20B H20D 109.5 no
C13B C20B H20E 109.5 no
H20D C20B H20E 109.5 no
C13B C20B H20F 109.5 no
H20D C20B H20F 109.5 no
H20E C20B H20F 109.5 no
C9B C21B H21D 109.5 no
C9B C21B H21E 109.5 no
H21D C21B H21E 109.5 no
C9B C21B H21F 109.5 no
H21D C21B H21F 109.5 no
H21E C21B H21F 109.5 no
C4B C22B H22D 109.5 no
C4B C22B H22E 109.5 no
H22D C22B H22E 109.5 no
C4B C22B H22F 109.5 no
H22D C22B H22F 109.5 no
H22E C22B H22F 109.5 no
O6C C1C O1C 121.4(3) no
O6C C1C C2C 128.7(3) no
O1C C1C C2C 109.9(2) no
C1C C2C C3C 104.1(2) no
C1C C2C H2C1 110.9 no
C3C C2C H2C1 110.9 no
C1C C2C H2C2 110.9 no
C3C C2C H2C2 110.9 no
H2C1 C2C H2C2 109.0 no
C2C C3C C4C 104.3(2) no
C2C C3C H3C1 110.9 no
C4C C3C H3C1 110.9 no
C2C C3C H3C2 110.9 no
C4C C3C H3C2 110.9 no
H3C1 C3C H3C2 108.9 no
O1C C4C C5C 108.15(19) no
O1C C4C C22C 107.9(2) no
C5C C4C C22C 110.5(2) no
O1C C4C C3C 103.7(2) no
C5C C4C C3C 113.1(2) no
C22C C4C C3C 113.0(2) no
O2C C5C C4C 109.4(2) no
O2C C5C C6C 104.4(2) no
C4C C5C C6C 116.1(2) no
O2C C5C H5C 108.9 no
C4C C5C H5C 108.9 no
C6C C5C H5C 108.9 no
C7C C6C C5C 102.8(2) no
C7C C6C H6C1 111.2 no
C5C C6C H6C1 111.2 no
C7C C6C H6C2 111.2 no
C5C C6C H6C2 111.2 no
H6C1 C6C H6C2 109.1 no
C6C C7C C8C 104.9(2) no
C6C C7C H7C1 110.8 no
C8C C7C H7C1 110.8 no
C6C C7C H7C2 110.8 no
C8C C7C H7C2 110.8 no
H7C1 C7C H7C2 108.8 no
O2C C8C C7C 106.2(2) no
O2C C8C C9C 108.98(19) no
C7C C8C C9C 117.2(2) no
O2C C8C H8C 108.0 no
C7C C8C H8C 108.0 no
C9C C8C H8C 108.0 no
O3C C9C C10C 105.1(2) no
O3C C9C C8C 105.05(19) no
C10C C9C C8C 116.1(2) no
O3C C9C C21C 108.7(2) no
C10C C9C C21C 113.1(3) no
C8C C9C C21C 108.3(2) no
C9C C10C C11C 107.3(2) no
C9C C10C H10F 110.3 no
C11C C10C H10F 110.3 no
C9C C10C H10G 110.3 no
C11C C10C H10G 110.3 no
H10F C10C H10G 108.5 no
C10C C11C C12C 104.0(2) no
C10C C11C H11E 111.0 no
C12C C11C H11E 111.0 no
C10C C11C H11F 111.0 no
C12C C11C H11F 111.0 no
H11E C11C H11F 109.0 no
O3C C12C O5C 111.2(2) no
O3C C12C C11C 104.4(2) no
O5C C12C C11C 106.1(2) no
O3C C12C C13C 109.0(2) no
O5C C12C C13C 109.6(2) no
C11C C12C C13C 116.4(2) no
O4C C13C C20C 107.5(2) no
O4C C13C C12C 107.1(2) no
C20C C13C C12C 113.3(2) no
O4C C13C C14C 103.1(2) no
C20C C13C C14C 114.2(2) no
C12C C13C C14C 110.8(2) no
C15C C14C C13C 104.6(2) no
C15C C14C H14E 110.8 no
C13C C14C H14E 110.8 no
C15C C14C H14F 110.8 no
C13C C14C H14F 110.8 no
H14E C14C H14F 108.9 no
C16C C15C C14C 102.9(2) no
C16C C15C H15E 111.2 no
C14C C15C H15E 111.2 no
C16C C15C H15F 111.2 no
C14C C15C H15F 111.2 no
H15E C15C H15F 109.1 no
O4C C16C C15C 103.5(2) no
O4C C16C C17C 107.7(2) no
C15C C16C C17C 114.8(2) no
O4C C16C H16C 110.2 no
C15C C16C H16C 110.2 no
C17C C16C H16C 110.2 no
O5C C17C C18C 111.4(2) no
O5C C17C C19C 104.5(2) no
C18C C17C C19C 109.5(2) no
O5C C17C C16C 108.3(2) no
C18C C17C C16C 110.6(2) no
C19C C17C C16C 112.4(2) no
C17C C18C H18G 109.5 no
C17C C18C H18H 109.5 no
H18G C18C H18H 109.5 no
C17C C18C H18I 109.5 no
H18G C18C H18I 109.5 no
H18H C18C H18I 109.5 no
C17C C19C H19G 109.5 no
C17C C19C H19H 109.5 no
H19G C19C H19H 109.5 no
C17C C19C H19I 109.5 no
H19G C19C H19I 109.5 no
H19H C19C H19I 109.5 no
C13C C20C H20G 109.5 no
C13C C20C H20H 109.5 no
H20G C20C H20H 109.5 no
C13C C20C H20I 109.5 no
H20G C20C H20I 109.5 no
H20H C20C H20I 109.5 no
C9C C21C H21G 109.5 no
C9C C21C H21H 109.5 no
H21G C21C H21H 109.5 no
C9C C21C H21I 109.5 no
H21G C21C H21I 109.5 no
H21H C21C H21I 109.5 no
C4C C22C H22G 109.5 no
C4C C22C H22H 109.5 no
H22G C22C H22H 109.5 no
C4C C22C H22I 109.5 no
H22G C22C H22I 109.5 no
H22H C22C H22I 109.5 no
O6D C1D O1D 120.8(3) no
O6D C1D C2D 128.7(3) no
O1D C1D C2D 110.5(2) no
C1D C2D C3D 104.2(2) no
C1D C2D H2D1 110.9 no
C3D C2D H2D1 110.9 no
C1D C2D H2D2 110.9 no
C3D C2D H2D2 110.9 no
H2D1 C2D H2D2 108.9 no
C2D C3D C4D 104.7(2) no
C2D C3D H3D1 110.8 no
C4D C3D H3D1 110.8 no
C2D C3D H3D2 110.8 no
C4D C3D H3D2 110.8 no
H3D1 C3D H3D2 108.9 no
O1D C4D C22D 107.83(19) no
O1D C4D C5D 107.55(19) no
C22D C4D C5D 110.5(2) no
O1D C4D C3D 104.0(2) no
C22D C4D C3D 113.2(2) no
C5D C4D C3D 113.2(2) no
O2D C5D C6D 104.1(2) no
O2D C5D C4D 108.2(2) no
C6D C5D C4D 117.0(2) no
O2D C5D H5D 109.1 no
C6D C5D H5D 109.1 no
C4D C5D H5D 109.1 no
C7D C6D C5D 104.1(2) no
C7D C6D H6D1 110.9 no
C5D C6D H6D1 110.9 no
C7D C6D H6D2 110.9 no
C5D C6D H6D2 110.9 no
H6D1 C6D H6D2 108.9 no
C6D C7D C8D 105.2(2) no
C6D C7D H7D1 110.7 no
C8D C7D H7D1 110.7 no
C6D C7D H7D2 110.7 no
C8D C7D H7D2 110.7 no
H7D1 C7D H7D2 108.8 no
O2D C8D C9D 106.81(19) no
O2D C8D C7D 105.97(19) no
C9D C8D C7D 117.7(2) no
O2D C8D H8D 108.7 no
C9D C8D H8D 108.7 no
C7D C8D H8D 108.7 no
O3D C9D C21D 109.2(2) no
O3D C9D C8D 105.53(19) no
C21D C9D C8D 110.2(2) no
O3D C9D C10D 105.35(19) no
C21D C9D C10D 112.5(2) no
C8D C9D C10D 113.6(2) no
C9D C10D C11D 104.9(2) no
C9D C10D H10H 110.8 no
C11D C10D H10H 110.8 no
C9D C10D H10I 110.8 no
C11D C10D H10I 110.8 no
H10H C10D H10I 108.8 no
C12D C11D C10D 103.4(2) no
C12D C11D H11G 111.1 no
C10D C11D H11G 111.1 no
C12D C11D H11H 111.1 no
C10D C11D H11H 111.1 no
H11G C11D H11H 109.1 no
O3D C12D O4D 111.39(19) no
O3D C12D C11D 104.13(19) no
O4D C12D C11D 104.8(2) no
O3D C12D C13D 109.34(19) no
O4D C12D C13D 110.4(2) no
C11D C12D C13D 116.6(2) no
O5D C13D C20D 107.6(2) no
O5D C13D C14D 102.7(2) no
C20D C13D C14D 114.1(2) no
O5D C13D C12D 107.6(2) no
C20D C13D C12D 113.4(2) no
C14D C13D C12D 110.6(2) no
C13D C14D C15D 104.3(2) no
C13D C14D H14G 110.9 no
C15D C14D H14G 110.9 no
C13D C14D H14H 110.9 no
C15D C14D H14H 110.9 no
H14G C14D H14H 108.9 no
C16D C15D C14D 103.2(2) no
C16D C15D H15G 111.1 no
C14D C15D H15G 111.1 no
C16D C15D H15H 111.1 no
C14D C15D H15H 111.1 no
H15G C15D H15H 109.1 no
O5D C16D C15D 104.0(2) no
O5D C16D C17D 107.2(2) no
C15D C16D C17D 114.8(2) no
O5D C16D H16D 110.2 no
C15D C16D H16D 110.2 no
C17D C16D H16D 110.2 no
O4D C17D C19D 111.5(2) no
O4D C17D C18D 105.1(2) no
C19D C17D C18D 109.4(2) no
O4D C17D C16D 107.4(2) no
C19D C17D C16D 110.9(2) no
C18D C17D C16D 112.5(2) no
C17D C18D H18J 109.5 no
C17D C18D H18K 109.5 no
H18J C18D H18K 109.5 no
C17D C18D H18L 109.5 no
H18J C18D H18L 109.5 no
H18K C18D H18L 109.5 no
C17D C19D H19J 109.5 no
C17D C19D H19K 109.5 no
H19J C19D H19K 109.5 no
C17D C19D H19L 109.5 no
H19J C19D H19L 109.5 no
H19K C19D H19L 109.5 no
C13D C20D H20J 109.5 no
C13D C20D H20K 109.5 no
H20J C20D H20K 109.5 no
C13D C20D H20L 109.5 no
H20J C20D H20L 109.5 no
H20K C20D H20L 109.5 no
C9D C21D H21J 109.5 no
C9D C21D H21K 109.5 no
H21J C21D H21K 109.5 no
C9D C21D H21L 109.5 no
H21J C21D H21L 109.5 no
H21K C21D H21L 109.5 no
C4D C22D H22J 109.5 no
C4D C22D H22K 109.5 no
H22J C22D H22K 109.5 no
C4D C22D H22L 109.5 no
H22J C22D H22L 109.5 no
H22K C22D H22L 109.5 no
C1A O1A C4A 110.8(2) no
C5A O2A C8Y 108.78(19) no
C5A O2A C8A 108.78(19) no
C12A O3A C9A 110.16(17) no
C16A O4A C13A 102.7(2) no
C12A O5A C17A 118.15(19) no
C1B O1B C4B 110.8(2) no
C5B O2B C8B 108.44(19) no
C12B O3B C9B 110.17(18) no
C16B O4B C13B 103.25(18) no
C12B O5B C17B 117.76(18) no
C1C O1C C4C 111.3(2) no
C5C O2C C8C 109.57(19) no
C12C O3C C9C 110.93(17) no
C16C O4C C13C 103.44(19) no
C12C O5C C17C 117.92(18) no
C1D O1D C4D 111.2(2) no
C5D O2D C8D 108.96(18) no
C12D O3D C9D 110.62(17) no
C12D O4D C17D 118.42(19) no
C13D O5D C16D 103.79(19) no

loop_
_geom_bond_atom_site_label_1
_geom_bond_atom_site_label_2
_geom_bond_distance
_geom_bond_publ_flag
C1A O6A 1.205(3) no
C1A O1A 1.346(3) no
C1A C2A 1.484(4) no
C2A C3A 1.498(4) no
C2A H2A1 0.9900 no
C2A H2A2 0.9900 no
C3A C4A 1.516(4) no
C3A H3A1 0.9900 no
C3A H3A2 0.9900 no
C4A O1A 1.464(3) no
C4A C22A 1.512(4) no
C4A C5A 1.532(4) no
C5A O2A 1.433(3) no
C5A C6Y 1.517(4) no
C5A C6A 1.517(4) no
C5A H5A 1.0000 no
C6A C7A 1.5100(10) no
C6A H6A1 0.9900 no
C6A H6A2 0.9900 no
C7A C8A 1.5099(10) no
C7A H7A1 0.9900 no
C7A H7A2 0.9900 no
C8A O2A 1.433(3) no
C8A C9A 1.509(4) no
C8A H8A 1.0000 no
C6Y C7Y 1.5095(10) no
C6Y H6Y1 0.9900 no
C6Y H6Y2 0.9900 no
C7Y C8Y 1.5112(10) no
C7Y H7Y1 0.9900 no
C7Y H7Y2 0.9900 no
C8Y O2A 1.433(3) no
C8Y C9A 1.509(4) no
C8Y H8Y 1.0169 no
C10A C11A 1.5101(11) no
C10A C9A 1.5108(11) no
C10A H10A 0.9900 no
C10A H10B 0.9900 no
C11A C12A 1.5101(10) no
C11A H11A 0.9900 no
C11A H11B 0.9900 no
C10Y C9A 1.5097(10) no
C10Y C11Y 1.5108(11) no
C10Y H10W 0.9900 no
C10Y H10Z 0.9900 no
C11Y C12A 1.5112(10) no
C11Y H11W 0.9900 no
C11Y H11Z 0.9900 no
C9A O3A 1.458(3) no
C9A C21A 1.547(5) no
C12A O3A 1.424(3) no
C12A O5A 1.439(3) no
C12A C13A 1.535(4) no
C13A O4A 1.445(3) no
C13A C20A 1.510(4) no
C13A C14A 1.527(4) no
C14A C15A 1.522(4) no
C14A H14A 0.9900 no
C14A H14B 0.9900 no
C15A C16A 1.525(4) no
C15A H15A 0.9900 no
C15A H15B 0.9900 no
C16A O4A 1.440(3) no
C16A C17A 1.515(4) no
C16A H16A 1.0000 no
C17A O5A 1.451(3) no
C17A C19A 1.512(4) no
C17A C18A 1.531(4) no
C18A H18A 0.9800 no
C18A H18B 0.9800 no
C18A H18C 0.9800 no
C19A H19A 0.9800 no
C19A H19B 0.9800 no
C19A H19C 0.9800 no
C20A H20A 0.9800 no
C20A H20B 0.9800 no
C20A H20C 0.9800 no
C21A H21A 0.9800 no
C21A H21B 0.9800 no
C21A H21C 0.9800 no
C22A H22A 0.9800 no
C22A H22B 0.9800 no
C22A H22C 0.9800 no
C1B O6B 1.200(3) no
C1B O1B 1.354(4) no
C1B C2B 1.494(4) no
C2B C3B 1.520(4) no
C2B H2B1 0.9900 no
C2B H2B2 0.9900 no
C3B C4B 1.521(4) no
C3B H3B1 0.9900 no
C3B H3B2 0.9900 no
C4B O1B 1.472(3) no
C4B C22B 1.515(4) no
C4B C5B 1.519(4) no
C5B O2B 1.426(3) no
C5B C6B 1.526(4) no
C5B H5B 1.0000 no
C6B C7B 1.465(4) no
C6B H6B1 0.9900 no
C6B H6B2 0.9900 no
C7B C8B 1.531(4) no
C7B H7B1 0.9900 no
C7B H7B2 0.9900 no
C8B O2B 1.434(3) no
C8B C9B 1.522(3) no
C8B H8B 1.0000 no
C9B O3B 1.461(3) no
C9B C21B 1.509(4) no
C9B C10B 1.536(4) no
C10B C11B 1.525(4) no
C10B H10D 0.9900 no
C10B H10E 0.9900 no
C11B C12B 1.518(4) no
C11B H11C 0.9900 no
C11B H11D 0.9900 no
C12B O3B 1.410(3) no
C12B O5B 1.433(3) no
C12B C13B 1.536(4) no
C13B O4B 1.443(3) no
C13B C20B 1.517(4) no
C13B C14B 1.534(4) no
C14B C15B 1.522(4) no
C14B H14C 0.9900 no
C14B H14D 0.9900 no
C15B C16B 1.525(4) no
C15B H15C 0.9900 no
C15B H15D 0.9900 no
C16B O4B 1.437(3) no
C16B C17B 1.524(4) no
C16B H16B 1.0000 no
C17B O5B 1.457(3) no
C17B C19B 1.522(4) no
C17B C18B 1.524(4) no
C18B H18D 0.9800 no
C18B H18E 0.9800 no
C18B H18F 0.9800 no
C19B H19D 0.9800 no
C19B H19E 0.9800 no
C19B H19F 0.9800 no
C20B H20D 0.9800 no
C20B H20E 0.9800 no
C20B H20F 0.9800 no
C21B H21D 0.9800 no
C21B H21E 0.9800 no
C21B H21F 0.9800 no
C22B H22D 0.9800 no
C22B H22E 0.9800 no
C22B H22F 0.9800 no
C1C O6C 1.198(3) no
C1C O1C 1.356(3) no
C1C C2C 1.501(4) no
C2C C3C 1.517(4) no
C2C H2C1 0.9900 no
C2C H2C2 0.9900 no
C3C C4C 1.527(4) no
C3C H3C1 0.9900 no
C3C H3C2 0.9900 no
C4C O1C 1.468(3) no
C4C C5C 1.511(4) no
C4C C22C 1.518(4) no
C5C O2C 1.439(3) no
C5C C6C 1.515(4) no
C5C H5C 1.0000 no
C6C C7C 1.508(4) no
C6C H6C1 0.9900 no
C6C H6C2 0.9900 no
C7C C8C 1.516(4) no
C7C H7C1 0.9900 no
C7C H7C2 0.9900 no
C8C O2C 1.445(3) no
C8C C9C 1.528(3) no
C8C H8C 1.0000 no
C9C O3C 1.450(3) no
C9C C10C 1.501(4) no
C9C C21C 1.533(4) no
C10C C11C 1.501(4) no
C10C H10F 0.9900 no
C10C H10G 0.9900 no
C11C C12C 1.522(4) no
C11C H11E 0.9900 no
C11C H11F 0.9900 no
C12C O3C 1.420(3) no
C12C O5C 1.436(3) no
C12C C13C 1.537(4) no
C13C O4C 1.444(3) no
C13C C20C 1.522(4) no
C13C C14C 1.537(4) no
C14C C15C 1.536(4) no
C14C H14E 0.9900 no
C14C H14F 0.9900 no
C15C C16C 1.524(4) no
C15C H15E 0.9900 no
C15C H15F 0.9900 no
C16C O4C 1.443(3) no
C16C C17C 1.524(4) no
C16C H16C 1.0000 no
C17C O5C 1.453(3) no
C17C C18C 1.521(4) no
C17C C19C 1.524(4) no
C18C H18G 0.9800 no
C18C H18H 0.9800 no
C18C H18I 0.9800 no
C19C H19G 0.9800 no
C19C H19H 0.9800 no
C19C H19I 0.9800 no
C20C H20G 0.9800 no
C20C H20H 0.9800 no
C20C H20I 0.9800 no
C21C H21G 0.9800 no
C21C H21H 0.9800 no
C21C H21I 0.9800 no
C22C H22G 0.9800 no
C22C H22H 0.9800 no
C22C H22I 0.9800 no
C1D O6D 1.203(3) no
C1D O1D 1.357(3) no
C1D C2D 1.497(4) no
C2D C3D 1.521(4) no
C2D H2D1 0.9900 no
C2D H2D2 0.9900 no
C3D C4D 1.532(4) no
C3D H3D1 0.9900 no
C3D H3D2 0.9900 no
C4D O1D 1.465(3) no
C4D C22D 1.516(4) no
C4D C5D 1.523(3) no
C5D O2D 1.439(3) no
C5D C6D 1.519(4) no
C5D H5D 1.0000 no
C6D C7D 1.515(4) no
C6D H6D1 0.9900 no
C6D H6D2 0.9900 no
C7D C8D 1.535(4) no
C7D H7D1 0.9900 no
C7D H7D2 0.9900 no
C8D O2D 1.448(3) no
C8D C9D 1.527(3) no
C8D H8D 1.0000 no
C9D O3D 1.456(3) no
C9D C21D 1.519(4) no
C9D C10D 1.531(3) no
C10D C11D 1.534(4) no
C10D H10H 0.9900 no
C10D H10I 0.9900 no
C11D C12D 1.519(3) no
C11D H11G 0.9900 no
C11D H11H 0.9900 no
C12D O3D 1.421(3) no
C12D O4D 1.437(3) no
C12D C13D 1.541(4) no
C13D O5D 1.439(3) no
C13D C20D 1.513(4) no
C13D C14D 1.537(4) no
C14D C15D 1.538(4) no
C14D H14G 0.9900 no
C14D H14H 0.9900 no
C15D C16D 1.522(4) no
C15D H15G 0.9900 no
C15D H15H 0.9900 no
C16D O5D 1.440(3) no
C16D C17D 1.533(4) no
C16D H16D 1.0000 no
C17D O4D 1.454(3) no
C17D C19D 1.519(4) no
C17D C18D 1.524(4) no
C18D H18J 0.9800 no
C18D H18K 0.9800 no
C18D H18L 0.9800 no
C19D H19J 0.9800 no
C19D H19K 0.9800 no
C19D H19L 0.9800 no
C20D H20J 0.9800 no
C20D H20K 0.9800 no
C20D H20L 0.9800 no
C21D H21J 0.9800 no
C21D H21K 0.9800 no
C21D H21L 0.9800 no
C22D H22J 0.9800 no
C22D H22K 0.9800 no
C22D H22L 0.9800 no

loop_
_geom_hbond_atom_site_label_D
_geom_hbond_atom_site_label_H
_geom_hbond_atom_site_label_A
_geom_hbond_site_symmetry_A
_geom_hbond_distance_DH
_geom_hbond_distance_HA
_geom_hbond_distance_DA
_geom_hbond_angle_DHA
C3C H3C1 O6B 2_665 0.99 2.64 3.300(4) 125
C22D H22K O6A 2_556 0.98 2.55 3.400(3) 146
C2B H2B2 O6D 1_554 0.99 2.62 3.423(4) 139
C22B H22E O6C 2_565 0.98 2.675 3.501(4) 142
C5B H5B O4A 1_555 1.00 2.66 3.510(3) 143
C2D H2D2 O6C 2_566 0.99 2.67 3.573(4) 152
C16D H16D O1B 2_665 1.00 2.61 3.591(3) 166

loop_
_geom_torsion_atom_site_label_1
_geom_torsion_atom_site_label_2
_geom_torsion_atom_site_label_3
_geom_torsion_atom_site_label_4
_geom_torsion
_geom_torsion_publ_flag
O6A C1A C2A C3A -166.6(3) no
O1A C1A C2A C3A 11.8(3) no
C1A C2A C3A C4A -21.2(3) no
C2A C3A C4A O1A 23.0(3) no
C2A C3A C4A C22A 138.7(3) no
C2A C3A C4A C5A -94.6(3) no
O1A C4A C5A O2A -64.4(3) no
C22A C4A C5A O2A 179.3(2) no
C3A C4A C5A O2A 50.9(3) no
O1A C4A C5A C6Y 55.5(3) no
C22A C4A C5A C6Y -60.8(3) no
C3A C4A C5A C6Y 170.7(2) no
O1A C4A C5A C6A 55.5(3) no
C22A C4A C5A C6A -60.8(3) no
C3A C4A C5A C6A 170.7(2) no
O2A C5A C6A C7A -25.8(7) no
C4A C5A C6A C7A -146.5(6) no
C5A C6A C7A C8A 21.2(10) no
C6A C7A C8A O2A -9.8(10) no
C6A C7A C8A C9A 128.4(5) no
O2A C5A C6Y C7Y 4.6(4) no
C4A C5A C6Y C7Y -116.2(3) no
C5A C6Y C7Y C8Y -25.7(5) no
C6Y C7Y C8Y O2A 37.6(5) no
C6Y C7Y C8Y C9A 153.4(3) no
C9A C10A C11A C12A 11.0(16) no
C9A C10Y C11Y C12A 29.0(4) no
O2A C8A C9A O3A -177.29(19) no
C7A C8A C9A O3A 44.2(6) no
O2A C8A C9A C21A -62.3(3) no
C7A C8A C9A C21A 159.2(6) no
O2A C8Y C9A O3A -177.29(19) no
C7Y C8Y C9A O3A 70.8(3) no
O2A C8Y C9A C21A -62.3(3) no
C7Y C8Y C9A C21A -174.2(3) no
C11Y C10Y C9A O3A -15.5(4) no
C11Y C10Y C9A C21A -130.9(3) no
C11A C10A C9A O3A 11.0(13) no
C11A C10A C9A C21A -116.5(11) no
C10A C11A C12A O3A -29.1(13) no
C10A C11A C12A O5A 91.6(12) no
C10A C11A C12A C13A -143.9(10) no
C10Y C11Y C12A O3A -32.3(4) no
C10Y C11Y C12A O5A 82.9(3) no
C10Y C11Y C12A C13A -155.2(3) no
O3A C12A C13A O4A 65.8(2) no
O5A C12A C13A O4A -54.9(3) no
C11A C12A C13A O4A 176.6(8) no
C11Y C12A C13A O4A -173.0(3) no
O3A C12A C13A C20A -53.3(3) no
O5A C12A C13A C20A -174.0(2) no
C11A C12A C13A C20A 57.5(8) no
C11Y C12A C13A C20A 67.9(4) no
O3A C12A C13A C14A 178.3(2) no
O5A C12A C13A C14A 57.7(3) no
C11A C12A C13A C14A -70.8(8) no
C11Y C12A C13A C14A -60.4(4) no
O4A C13A C14A C15A 26.9(3) no
C20A C13A C14A C15A 142.9(3) no
C12A C13A C14A C15A -88.8(3) no
C13A C14A C15A C16A 0.8(4) no
C14A C15A C16A O4A -28.4(3) no
C14A C15A C16A C17A 88.7(3) no
O4A C16A C17A O5A 60.5(3) no
C15A C16A C17A O5A -54.0(3) no
O4A C16A C17A C19A -61.4(3) no
C15A C16A C17A C19A -176.0(3) no
O4A C16A C17A C18A 174.7(3) no
C15A C16A C17A C18A 60.1(4) no
O6B C1B C2B C3B -170.4(3) no
O1B C1B C2B C3B 8.0(3) no
C1B C2B C3B C4B -19.1(3) no
C2B C3B C4B O1B 23.0(3) no
C2B C3B C4B C22B 139.3(2) no
C2B C3B C4B C5B -93.3(3) no
O1B C4B C5B O2B -66.5(3) no
C22B C4B C5B O2B 176.6(2) no
C3B C4B C5B O2B 47.7(3) no
O1B C4B C5B C6B 51.4(3) no
C22B C4B C5B C6B -65.5(3) no
C3B C4B C5B C6B 165.6(2) no
O2B C5B C6B C7B -21.8(3) no
C4B C5B C6B C7B -141.2(3) no
C5B C6B C7B C8B 5.4(4) no
C6B C7B C8B O2B 12.8(3) no
C6B C7B C8B C9B 131.9(3) no
O2B C8B C9B O3B -173.04(18) no
C7B C8B C9B O3B 68.8(3) no
O2B C8B C9B C21B -55.4(3) no
C7B C8B C9B C21B -173.6(2) no
O2B C8B C9B C10B 72.5(3) no
C7B C8B C9B C10B -45.7(3) no
O3B C9B C10B C11B -8.9(3) no
C21B C9B C10B C11B -127.8(2) no
C8B C9B C10B C11B 105.5(3) no
C9B C10B C11B C12B 26.6(3) no
C10B C11B C12B O3B -35.6(3) no
C10B C11B C12B O5B 82.0(2) no
C10B C11B C12B C13B -155.5(2) no
O3B C12B C13B O4B 67.3(2) no
O5B C12B C13B O4B -55.2(2) no
C11B C12B C13B O4B -174.8(2) no
O3B C12B C13B C20B -51.5(3) no
O5B C12B C13B C20B -174.0(2) no
C11B C12B C13B C20B 66.4(3) no
O3B C12B C13B C14B 179.24(19) no
O5B C12B C13B C14B 56.7(3) no
C11B C12B C13B C14B -62.9(3) no
O4B C13B C14B C15B 26.8(3) no
C20B C13B C14B C15B 142.6(2) no
C12B C13B C14B C15B -88.1(3) no
C13B C14B C15B C16B 0.6(3) no
C14B C15B C16B O4B -27.9(3) no
C14B C15B C16B C17B 89.2(3) no
O4B C16B C17B O5B 60.4(3) no
C15B C16B C17B O5B -54.0(3) no
O4B C16B C17B C19B -61.8(3) no
C15B C16B C17B C19B -176.3(2) no
O4B C16B C17B C18B 174.8(2) no
C15B C16B C17B C18B 60.4(3) no
O6C C1C C2C C3C -167.1(3) no
O1C C1C C2C C3C 11.4(3) no
C1C C2C C3C C4C -22.6(3) no
C2C C3C C4C O1C 25.6(3) no
C2C C3C C4C C5C -91.3(3) no
C2C C3C C4C C22C 142.2(2) no
O1C C4C C5C O2C -58.7(3) no
C22C C4C C5C O2C -176.7(2) no
C3C C4C C5C O2C 55.5(3) no
O1C C4C C5C C6C 59.1(3) no
C22C C4C C5C C6C -58.8(3) no
C3C C4C C5C C6C 173.4(2) no
O2C C5C C6C C7C -34.9(3) no
C4C C5C C6C C7C -155.4(2) no
C5C C6C C7C C8C 29.5(3) no
C6C C7C C8C O2C -13.7(3) no
C6C C7C C8C C9C 108.3(3) no
O2C C8C C9C O3C -177.62(19) no
C7C C8C C9C O3C 61.7(3) no
O2C C8C C9C C10C 66.8(3) no
C7C C8C C9C C10C -53.9(3) no
O2C C8C C9C C21C -61.6(3) no
C7C C8C C9C C21C 177.7(2) no
O3C C9C C10C C11C -3.1(3) no
C8C C9C C10C C11C 112.4(3) no
C21C C9C C10C C11C -121.6(3) no
C9C C10C C11C C12C 19.0(3) no
C10C C11C C12C O3C -28.1(3) no
C10C C11C C12C O5C 89.5(3) no
C10C C11C C12C C13C -148.2(2) no
O3C C12C C13C O4C 64.9(3) no
O5C C12C C13C O4C -57.1(3) no
C11C C12C C13C O4C -177.4(2) no
O3C C12C C13C C20C -53.5(3) no
O5C C12C C13C C20C -175.5(2) no
C11C C12C C13C C20C 64.2(3) no
O3C C12C C13C C14C 176.7(2) no
O5C C12C C13C C14C 54.7(3) no
C11C C12C C13C C14C -65.6(3) no
O4C C13C C14C C15C 23.8(3) no
C20C C13C C14C C15C 140.1(2) no
C12C C13C C14C C15C -90.6(3) no
C13C C14C C15C C16C 4.1(3) no
C14C C15C C16C O4C -30.7(3) no
C14C C15C C16C C17C 86.4(3) no
O4C C16C C17C O5C 58.6(3) no
C15C C16C C17C O5C -56.0(3) no
O4C C16C C17C C18C -63.7(3) no
C15C C16C C17C C18C -178.4(2) no
O4C C16C C17C C19C 173.5(2) no
C15C C16C C17C C19C 58.9(3) no
O6D C1D C2D C3D -170.3(3) no
O1D C1D C2D C3D 8.6(3) no
C1D C2D C3D C4D -19.5(3) no
C2D C3D C4D O1D 23.2(3) no
C2D C3D C4D C22D 140.0(2) no
C2D C3D C4D C5D -93.2(3) no
O1D C4D C5D O2D -66.3(2) no
C22D C4D C5D O2D 176.2(2) no
C3D C4D C5D O2D 48.0(3) no
O1D C4D C5D C6D 50.7(3) no
C22D C4D C5D C6D -66.7(3) no
C3D C4D C5D C6D 165.0(2) no
O2D C5D C6D C7D -32.8(3) no
C4D C5D C6D C7D -152.1(2) no
C5D C6D C7D C8D 20.5(3) no
C6D C7D C8D O2D -1.2(3) no
C6D C7D C8D C9D 118.2(2) no
O2D C8D C9D O3D -175.31(17) no
C7D C8D C9D O3D 65.8(3) no
O2D C8D C9D C21D -57.5(2) no
C7D C8D C9D C21D -176.4(2) no
O2D C8D C9D C10D 69.8(3) no
C7D C8D C9D C10D -49.1(3) no
O3D C9D C10D C11D -6.8(3) no
C21D C9D C10D C11D -125.7(2) no
C8D C9D C10D C11D 108.2(2) no
C9D C10D C11D C12D 24.6(3) no
C10D C11D C12D O3D -33.9(3) no
C10D C11D C12D O4D 83.2(2) no
C10D C11D C12D C13D -154.4(2) no
O3D C12D C13D O5D 69.0(2) no
O4D C12D C13D O5D -53.9(3) no
C11D C12D C13D O5D -173.3(2) no
O3D C12D C13D C20D -49.8(3) no
O4D C12D C13D C20D -172.7(2) no
C11D C12D C13D C20D 67.9(3) no
O3D C12D C13D C14D -179.5(2) no
O4D C12D C13D C14D 57.6(3) no
C11D C12D C13D C14D -61.8(3) no
O5D C13D C14D C15D 27.0(3) no
C20D C13D C14D C15D 143.1(2) no
C12D C13D C14D C15D -87.6(3) no
C13D C14D C15D C16D -0.1(3) no
C14D C15D C16D O5D -27.1(3) no
C14D C15D C16D C17D 89.7(3) no
O5D C16D C17D O4D 60.5(3) no
C15D C16D C17D O4D -54.5(3) no
O5D C16D C17D C19D -61.5(3) no
C15D C16D C17D C19D -176.4(2) no
O5D C16D C17D C18D 175.7(2) no
C15D C16D C17D C18D 60.7(3) no
O6A C1A O1A C4A -178.2(2) no
C2A C1A O1A C4A 3.2(3) no
C22A C4A O1A C1A -137.1(2) no
C3A C4A O1A C1A -16.7(3) no
C5A C4A O1A C1A 104.4(2) no
C6Y C5A O2A C8Y 20.0(3) no
C4A C5A O2A C8Y 145.8(2) no
C6A C5A O2A C8A 20.0(3) no
C4A C5A O2A C8A 145.8(2) no
C9A C8Y O2A C5A -154.2(2) no
C7Y C8Y O2A C5A -36.0(3) no
C9A C8A O2A C5A -154.2(2) no
C7A C8A O2A C5A -6.4(7) no
O5A C12A O3A C9A -85.7(2) no
C11A C12A O3A C9A 39.2(8) no
C11Y C12A O3A C9A 23.6(4) no
C13A C12A O3A C9A 154.0(2) no
C8A C9A O3A C12A -133.4(2) no
C8Y C9A O3A C12A -133.4(2) no
C10Y C9A O3A C12A -5.1(4) no
C10A C9A O3A C12A -31.6(8) no
C21A C9A O3A C12A 110.9(3) no
C17A C16A O4A C13A -75.3(3) no
C15A C16A O4A C13A 46.6(3) no
C20A C13A O4A C16A -165.8(2) no
C14A C13A O4A C16A -46.0(3) no
C12A C13A O4A C16A 71.6(2) no
O3A C12A O5A C17A -77.1(3) no
C11A C12A O5A C17A 166.4(6) no
C11Y C12A O5A C17A 171.6(3) no
C13A C12A O5A C17A 42.4(3) no
C19A C17A O5A C12A 77.2(3) no
C16A C17A O5A C12A -44.9(3) no
C18A C17A O5A C12A -164.3(3) no
O6B C1B O1B C4B -174.4(3) no
C2B C1B O1B C4B 7.0(3) no
C22B C4B O1B C1B -139.8(2) no
C5B C4B O1B C1B 101.0(2) no
C3B C4B O1B C1B -19.0(3) no
C4B C5B O2B C8B 156.4(2) no
C6B C5B O2B C8B 30.9(3) no
C9B C8B O2B C5B -153.4(2) no
C7B C8B O2B C5B -27.5(3) no
O5B C12B O3B C9B -81.2(2) no
C11B C12B O3B C9B 31.7(3) no
C13B C12B O3B C9B 157.00(19) no
C21B C9B O3B C12B 106.5(2) no
C8B C9B O3B C12B -135.3(2) no
C10B C9B O3B C12B -14.2(3) no
C17B C16B O4B C13B -75.4(2) no
C15B C16B O4B C13B 46.2(2) no
C20B C13B O4B C16B -165.8(2) no
C14B C13B O4B C16B -45.6(2) no
C12B C13B O4B C16B 71.3(2) no
O3B C12B O5B C17B -77.2(3) no
C11B C12B O5B C17B 170.0(2) no
C13B C12B O5B C17B 43.4(3) no
C19B C17B O5B C12B 76.3(3) no
C18B C17B O5B C12B -165.4(2) no
C16B C17B O5B C12B -45.2(3) no
O6C C1C O1C C4C -176.0(2) no
C2C C1C O1C C4C 5.4(3) no
C5C C4C O1C C1C 100.6(2) no
C22C C4C O1C C1C -139.9(2) no
C3C C4C O1C C1C -19.8(3) no
C4C C5C O2C C8C 152.4(2) no
C6C C5C O2C C8C 27.5(3) no
C7C C8C O2C C5C -8.7(3) no
C9C C8C O2C C5C -135.8(2) no
O5C C12C O3C C9C -86.2(2) no
C11C C12C O3C C9C 27.8(3) no
C13C C12C O3C C9C 152.8(2) no
C10C C9C O3C C12C -15.8(3) no
C8C C9C O3C C12C -138.7(2) no
C21C C9C O3C C12C 105.6(2) no
C15C C16C O4C C13C 47.5(2) no
C17C C16C O4C C13C -74.5(2) no
C20C C13C O4C C16C -165.2(2) no
C12C C13C O4C C16C 72.8(2) no
C14C C13C O4C C16C -44.2(2) no
O3C C12C O5C C17C -76.2(3) no
C11C C12C O5C C17C 170.8(2) no
C13C C12C O5C C17C 44.4(3) no
C18C C17C O5C C12C 77.1(3) no
C19C C17C O5C C12C -164.9(2) no
C16C C17C O5C C12C -44.8(3) no
O6D C1D O1D C4D -174.2(2) no
C2D C1D O1D C4D 6.7(3) no
C22D C4D O1D C1D -139.5(2) no
C5D C4D O1D C1D 101.3(2) no
C3D C4D O1D C1D -19.0(3) no
C6D C5D O2D C8D 33.5(2) no
C4D C5D O2D C8D 158.65(19) no
C9D C8D O2D C5D -146.59(19) no
C7D C8D O2D C5D -20.3(2) no
O4D C12D O3D C9D -81.1(2) no
C11D C12D O3D C9D 31.3(2) no
C13D C12D O3D C9D 156.59(19) no
C21D C9D O3D C12D 105.7(2) no
C8D C9D O3D C12D -135.87(19) no
C10D C9D O3D C12D -15.4(3) no
O3D C12D O4D C17D -79.3(3) no
C11D C12D O4D C17D 168.7(2) no
C13D C12D O4D C17D 42.4(3) no
C19D C17D O4D C12D 76.5(3) no
C18D C17D O4D C12D -165.0(2) no
C16D C17D O4D C12D -45.1(3) no
C20D C13D O5D C16D -166.1(2) no
C14D C13D O5D C16D -45.4(2) no
C12D C13D O5D C16D 71.4(2) no
C15D C16D O5D C13D 46.0(2) no
C17D C16D O5D C13D -76.0(2) no

_cod_database_fobs_code 2242268
